data_7120323
loop_
_publ_author_name
'Tian, Xiaohe'
'Zhu, Yingzhong'
'Zhang, Qiong'
'Zhang, Ruilong'
'Wu, Jieying'
'Tian, Yupeng'

_publ_section_title
;
 Halides Tuning Subcellular-Targeting in Two-Photon Emissive Complexes via
 Different Uptake Mechanisms
;
_journal_name_full 'Chem. Commun.'
_journal_paper_doi 10.1039/C7CC03640J
_journal_year 2017
_chemical_formula_sum 'C35 H32 Cl2 N4 O4 Zn'
_chemical_formula_weight 708.92
_chemical_name_systematic
; 
 ? 
;
_space_group_IT_number 15
_symmetry_cell_setting monoclinic
_symmetry_space_group_name_Hall '-C 2yc'
_symmetry_space_group_name_H-M 'C 1 2/c 1'
_atom_sites_solution_hydrogens geom
_atom_sites_solution_primary direct
_atom_sites_solution_secondary difmap
_audit_creation_method SHELXL-97
_audit_update_record
;
2016-03-17 deposited with the CCDC.
2017-06-22 downloaded from the CCDC.
;
_cell_angle_alpha 90.000(5)
_cell_angle_beta 108.945(5)
_cell_angle_gamma 90.000(5)
_cell_formula_units_Z 4
_cell_length_a 22.302(5)
_cell_length_b 15.922(5)
_cell_length_c 10.848(5)
_cell_measurement_reflns_used 3472
_cell_measurement_temperature 298(2)
_cell_measurement_theta_max 24.23
_cell_measurement_theta_min 2.29
_cell_volume 3643(2)
_computing_structure_refinement 'SHELXL-97 (Sheldrick, 1997)'
_computing_structure_solution 'SHELXS-97 (Sheldrick, 1990)'
_diffrn_ambient_temperature 298(2)
_diffrn_measured_fraction_theta_full 0.944
_diffrn_measured_fraction_theta_max 0.944
_diffrn_measurement_device_type 'CCD area detector'
_diffrn_radiation_monochromator graphite
_diffrn_radiation_source 'fine-focus sealed tube'
_diffrn_radiation_type MoK\a
_diffrn_radiation_wavelength 0.71069
_diffrn_reflns_av_R_equivalents 0.0466
_diffrn_reflns_av_sigmaI/netI 0.0428
_diffrn_reflns_limit_h_max 26
_diffrn_reflns_limit_h_min -26
_diffrn_reflns_limit_k_max 18
_diffrn_reflns_limit_k_min -18
_diffrn_reflns_limit_l_max 12
_diffrn_reflns_limit_l_min -12
_diffrn_reflns_number 10069
_diffrn_reflns_theta_full 25.00
_diffrn_reflns_theta_max 25.00
_diffrn_reflns_theta_min 1.60
_exptl_absorpt_coefficient_mu 0.861
_exptl_absorpt_correction_T_max 0.8466
_exptl_absorpt_correction_T_min 0.7821
_exptl_crystal_density_diffrn 1.292
_exptl_crystal_density_method 'not measured'
_exptl_crystal_description block
_exptl_crystal_F_000 1464
_exptl_crystal_size_max 0.30
_exptl_crystal_size_mid 0.20
_exptl_crystal_size_min 0.20
_refine_diff_density_max 0.711
_refine_diff_density_min -0.827
_refine_diff_density_rms 0.090
_refine_ls_extinction_method none
_refine_ls_goodness_of_fit_ref 1.146
_refine_ls_hydrogen_treatment mixed
_refine_ls_matrix_type full
_refine_ls_number_parameters 212
_refine_ls_number_reflns 3028
_refine_ls_number_restraints 0
_refine_ls_restrained_S_all 1.146
_refine_ls_R_factor_all 0.0838
_refine_ls_R_factor_gt 0.0469
_refine_ls_shift/su_max 0.000
_refine_ls_shift/su_mean 0.000
_refine_ls_structure_factor_coef Fsqd
_refine_ls_weighting_details 'calc w=1/[\s^2^(Fo^2^)+(0.1000P)^2^+0.0000P] where P=(Fo^2^+2Fc^2^)/3'
_refine_ls_weighting_scheme calc
_refine_ls_wR_factor_gt 0.1370
_refine_ls_wR_factor_ref 0.1775
_reflns_number_gt 2134
_reflns_number_total 3028
_reflns_threshold_expression >2sigma(I)
_cod_data_source_file c7cc03640j2.cif
_cod_data_source_block k
_cod_depositor_comments
;
The following automatic conversions were performed:

'_symmetry_cell_setting' value 'Monoclinic' changed to 'monoclinic'
according to
/home/data/users/saulius/crontab/automatic-downloads/rss-feeds/RSC/lib/dictionaries/cif_core.dic
dictionary named 'cif_core.dic' version 2.4.2 from 2011-04-26.

Automatic conversion script
Id: cif_fix_values 4973 2017-02-22 13:04:09Z antanas 
;
_cod_original_sg_symbol_H-M 'C2/c  '
_cod_database_code 7120323

loop_
_symmetry_equiv_pos_as_xyz
'x, y, z'
'-x, y, -z+1/2'
'x+1/2, y+1/2, z'
'-x+1/2, y+1/2, -z+1/2'
'-x, -y, -z'
'x, -y, z-1/2'
'-x+1/2, -y+1/2, -z'
'x+1/2, -y+1/2, z-1/2'

loop_
_atom_site_label
_atom_site_type_symbol
_atom_site_fract_x
_atom_site_fract_y
_atom_site_fract_z
_atom_site_U_iso_or_equiv
_atom_site_adp_type
_atom_site_occupancy
_atom_site_symmetry_multiplicity
_atom_site_calc_flag
_atom_site_refinement_flags
Zn1 Zn 0.5000 -0.15423(4) 0.2500 0.0530(3) Uani 1 2 d S
Cl2 Cl 0.42477(5) -0.22779(7) 0.30560(11) 0.0741(4) Uani 1 1 d .
C6 C 0.53511(15) 0.0210(2) 0.3581(3) 0.0489(8) Uani 1 1 d .
C16 C 0.5000 0.2496(3) 0.2500 0.0597(14) Uani 1 2 d S
C4 C 0.61267(18) -0.0025(3) 0.5892(4) 0.0651(11) Uani 1 1 d .
H4 H 0.6176 0.0550 0.6036 0.078 Uiso 1 1 calc R
N2 N 0.56418(14) -0.1175(2) 0.4473(3) 0.0549(8) Uani 1 1 d .
C1 C 0.5963(2) -0.1731(3) 0.5421(4) 0.0663(11) Uani 1 1 d .
H1 H 0.5906 -0.2304 0.5256 0.080 Uiso 1 1 calc R
N3 N 0.5000 -0.0223(3) 0.2500 0.0523(10) Uani 1 2 d S
C7 C 0.53532(16) 0.1093(2) 0.3612(4) 0.0539(9) Uani 1 1 d .
H7 H 0.5588 0.1370 0.4369 0.065 Uiso 1 1 calc R
C24 C 0.6101(3) 0.5717(4) 0.3465(10) 0.123(3) Uani 1 1 d .
C8 C 0.5000 0.1568(3) 0.2500 0.0559(13) Uani 1 2 d S
C5 C 0.57248(15) -0.0342(2) 0.4704(3) 0.0500(9) Uani 1 1 d .
N1 N 0.5000 0.5189(4) 0.2500 0.130(3) Uani 1 2 d S
C17 C 0.5411(2) 0.2969(3) 0.3512(5) 0.0921(17) Uani 1 1 d .
H17 H 0.5696 0.2686 0.4209 0.111 Uiso 1 1 calc R
C2 C 0.6371(2) -0.1469(3) 0.6615(4) 0.0726(13) Uani 1 1 d .
H2 H 0.6587 -0.1857 0.7243 0.087 Uiso 1 1 calc R
O3 O 0.6270(3) 0.5452(4) 0.2587(10) 0.182(3) Uani 1 1 d .
O4 O 0.6471(2) 0.6108(4) 0.4549(6) 0.161(2) Uani 1 1 d .
C3 C 0.6452(2) -0.0600(3) 0.6855(4) 0.0759(13) Uani 1 1 d .
H3 H 0.6720 -0.0408 0.7653 0.091 Uiso 1 1 calc R
C30 C 0.7590(9) 0.1667(8) 0.5445(17) 0.183(4) Uani 1 1 d .
H30 H 0.7647 0.1121 0.5765 0.220 Uiso 1 1 calc R
C19 C 0.5000 0.4316(4) 0.2500 0.095(2) Uani 1 2 d S
C18 C 0.5414(2) 0.3836(3) 0.3523(6) 0.112(2) Uani 1 1 d .
H18 H 0.5698 0.4114 0.4226 0.134 Uiso 1 1 calc R
C25 C 0.5419(2) 0.5662(4) 0.3578(8) 0.127(3) Uani 1 1 d .
H25A H 0.5441 0.5392 0.4393 0.153 Uiso 1 1 calc R
H25B H 0.5251 0.6224 0.3581 0.153 Uiso 1 1 calc R
C35 C 0.7213(6) 0.2234(13) 0.5826(10) 0.148(3) Uani 1 1 d .
H35 H 0.7007 0.2044 0.6393 0.177 Uiso 1 1 calc R
C23 C 0.7127(4) 0.6254(7) 0.4569(12) 0.211(6) Uani 1 1 d .
H23A H 0.7230 0.5862 0.3982 0.253 Uiso 1 1 calc R
H23B H 0.7164 0.6819 0.4266 0.253 Uiso 1 1 calc R
C34 C 0.7120(4) 0.3051(15) 0.5430(16) 0.181(5) Uani 1 1 d .
H34 H 0.6871 0.3408 0.5738 0.218 Uiso 1 1 calc R
C22 C 0.7540(4) 0.6154(10) 0.5785(11) 0.235(6) Uani 1 1 d .
H22A H 0.7448 0.6555 0.6359 0.353 Uiso 1 1 calc R
H22B H 0.7964 0.6239 0.5774 0.353 Uiso 1 1 calc R
H22C H 0.7501 0.5596 0.6086 0.353 Uiso 1 1 calc R

loop_
_atom_site_aniso_label
_atom_site_aniso_U_11
_atom_site_aniso_U_22
_atom_site_aniso_U_33
_atom_site_aniso_U_23
_atom_site_aniso_U_13
_atom_site_aniso_U_12
Zn1 0.0612(4) 0.0427(4) 0.0552(4) 0.000 0.0190(3) 0.000
Cl2 0.0802(7) 0.0699(8) 0.0771(8) -0.0004(6) 0.0322(6) -0.0181(5)
C6 0.0500(19) 0.048(2) 0.050(2) -0.0010(16) 0.0184(15) -0.0024(16)
C16 0.068(3) 0.045(3) 0.065(3) 0.000 0.020(3) 0.000
C4 0.065(2) 0.062(3) 0.060(2) -0.005(2) 0.0097(19) -0.0078(19)
N2 0.0617(18) 0.0455(19) 0.0562(19) 0.0020(15) 0.0175(14) 0.0046(14)
C1 0.073(3) 0.056(2) 0.066(3) 0.007(2) 0.017(2) 0.012(2)
N3 0.052(2) 0.051(3) 0.053(2) 0.000 0.0153(19) 0.000
C7 0.058(2) 0.047(2) 0.053(2) -0.0040(17) 0.0128(17) -0.0019(16)
C24 0.088(4) 0.051(4) 0.203(9) 0.015(4) 0.011(5) -0.008(3)
C8 0.057(3) 0.047(3) 0.065(3) 0.000 0.022(3) 0.000
C5 0.0510(19) 0.051(2) 0.049(2) 0.0015(17) 0.0185(15) 0.0002(16)
N1 0.086(4) 0.043(3) 0.215(9) 0.000 -0.014(5) 0.000
C17 0.099(4) 0.050(3) 0.094(4) 0.006(2) -0.014(3) -0.007(2)
C2 0.071(3) 0.078(3) 0.059(3) 0.014(2) 0.007(2) 0.011(2)
O3 0.153(5) 0.101(4) 0.297(10) -0.031(5) 0.079(6) 0.001(4)
O4 0.095(3) 0.143(4) 0.197(5) 0.047(4) -0.018(3) -0.040(3)
C3 0.073(3) 0.079(3) 0.061(3) 0.001(2) 0.001(2) -0.002(2)
C30 0.163(10) 0.163(11) 0.192(13) 0.006(9) 0.015(9) 0.000(9)
C19 0.063(4) 0.049(4) 0.156(7) 0.000 0.012(4) 0.000
C18 0.100(4) 0.055(3) 0.139(5) -0.002(3) -0.018(4) -0.017(3)
C25 0.083(4) 0.049(3) 0.220(8) -0.012(4) 0.008(4) -0.010(3)
C35 0.107(7) 0.196(11) 0.134(7) -0.006(9) 0.032(5) -0.038(7)
C23 0.093(5) 0.257(12) 0.244(13) 0.064(10) 0.004(7) -0.051(7)
C34 0.077(5) 0.27(2) 0.171(12) -0.055(11) 0.008(6) 0.004(8)
C22 0.095(6) 0.42(2) 0.162(9) 0.029(11) 0.000(6) -0.019(8)

loop_
_atom_type_symbol
_atom_type_description
_atom_type_scat_dispersion_real
_atom_type_scat_dispersion_imag
_atom_type_scat_source
C C 0.0033 0.0016 'International Tables Vol C Tables 4.2.6.8 and 6.1.1.4'
H H 0.0000 0.0000 'International Tables Vol C Tables 4.2.6.8 and 6.1.1.4'
N N 0.0061 0.0033 'International Tables Vol C Tables 4.2.6.8 and 6.1.1.4'
O O 0.0106 0.0060 'International Tables Vol C Tables 4.2.6.8 and 6.1.1.4'
Cl Cl 0.1484 0.1585 'International Tables Vol C Tables 4.2.6.8 and 6.1.1.4'
Zn Zn 0.2839 1.4301 'International Tables Vol C Tables 4.2.6.8 and 6.1.1.4'

loop_
_geom_angle_atom_site_label_1
_geom_angle_atom_site_label_2
_geom_angle_atom_site_label_3
_geom_angle
_geom_angle_site_symmetry_1
_geom_angle_site_symmetry_3
N3 Zn1 N2 74.82(8) . .
N3 Zn1 N2 74.82(8) . 2_655
N2 Zn1 N2 149.64(17) . 2_655
N3 Zn1 Cl2 120.88(4) . 2_655
N2 Zn1 Cl2 95.18(9) . 2_655
N2 Zn1 Cl2 100.28(9) 2_655 2_655
N3 Zn1 Cl2 120.88(4) . .
N2 Zn1 Cl2 100.28(9) . .
N2 Zn1 Cl2 95.18(9) 2_655 .
Cl2 Zn1 Cl2 118.24(7) 2_655 .
N3 C6 C7 121.5(3) . .
N3 C6 C5 114.2(3) . .
C7 C6 C5 124.3(3) . .
C17 C16 C17 114.9(5) . 2_655
C17 C16 C8 122.5(3) . .
C17 C16 C8 122.5(3) 2_655 .
C3 C4 C5 118.2(4) . .
C3 C4 H4 120.9 . .
C5 C4 H4 120.9 . .
C5 N2 C1 119.2(3) . .
C5 N2 Zn1 116.2(2) . .
C1 N2 Zn1 124.5(3) . .
N2 C1 C2 122.2(4) . .
N2 C1 H1 118.9 . .
C2 C1 H1 118.9 . .
C6 N3 C6 119.4(4) . 2_655
C6 N3 Zn1 120.3(2) . .
C6 N3 Zn1 120.3(2) 2_655 .
C6 C7 C8 120.9(3) . .
C6 C7 H7 119.5 . .
C8 C7 H7 119.5 . .
O3 C24 O4 126.2(8) . .
O3 C24 C25 126.9(8) . .
O4 C24 C25 106.8(8) . .
C7 C8 C7 115.8(5) 2_655 .
C7 C8 C16 122.1(2) 2_655 .
C7 C8 C16 122.1(2) . .
N2 C5 C4 122.1(3) . .
N2 C5 C6 114.4(3) . .
C4 C5 C6 123.5(4) . .
C19 N1 C25 121.3(3) . .
C19 N1 C25 121.3(3) . 2_655
C25 N1 C25 117.4(6) . 2_655
C18 C17 C16 123.0(4) . .
C18 C17 H17 118.5 . .
C16 C17 H17 118.5 . .
C1 C2 C3 118.4(4) . .
C1 C2 H2 120.8 . .
C3 C2 H2 120.8 . .
C24 O4 C23 114.0(8) . .
C4 C3 C2 120.0(4) . .
C4 C3 H3 120.0 . .
C2 C3 H3 120.0 . .
C34 C30 C35 117.2(12) 7_656 .
C34 C30 H30 121.4 7_656 .
C35 C30 H30 121.4 . .
N1 C19 C18 122.7(3) . 2_655
N1 C19 C18 122.7(3) . .
C18 C19 C18 114.6(6) 2_655 .
C17 C18 C19 122.3(5) . .
C17 C18 H18 118.9 . .
C19 C18 H18 118.9 . .
N1 C25 C24 110.7(6) . .
N1 C25 H25A 109.5 . .
C24 C25 H25A 109.5 . .
N1 C25 H25B 109.5 . .
C24 C25 H25B 109.5 . .
H25A C25 H25B 108.1 . .
C34 C35 C30 124.9(11) . .
C34 C35 H35 117.6 . .
C30 C35 H35 117.6 . .
C22 C23 O4 110.7(10) . .
C22 C23 H23A 109.5 . .
O4 C23 H23A 109.5 . .
C22 C23 H23B 109.5 . .
O4 C23 H23B 109.5 . .
H23A C23 H23B 108.1 . .
C35 C34 C30 117.9(13) . 7_656
C35 C34 H34 121.1 . .
C30 C34 H34 121.1 7_656 .
C23 C22 H22A 109.5 . .
C23 C22 H22B 109.5 . .
H22A C22 H22B 109.5 . .
C23 C22 H22C 109.5 . .
H22A C22 H22C 109.5 . .
H22B C22 H22C 109.5 . .

loop_
_geom_bond_atom_site_label_1
_geom_bond_atom_site_label_2
_geom_bond_distance
_geom_bond_site_symmetry_2
Zn1 N3 2.100(4) .
Zn1 N2 2.232(3) .
Zn1 N2 2.232(3) 2_655
Zn1 Cl2 2.2820(11) 2_655
Zn1 Cl2 2.2820(11) .
C6 N3 1.367(4) .
C6 C7 1.406(5) .
C6 C5 1.514(5) .
C16 C17 1.400(5) .
C16 C17 1.400(5) 2_655
C16 C8 1.477(7) .
C4 C3 1.400(6) .
C4 C5 1.402(5) .
C4 H4 0.9300 .
N2 C5 1.352(5) .
N2 C1 1.370(5) .
C1 C2 1.384(6) .
C1 H1 0.9300 .
N3 C6 1.367(4) 2_655
C7 C8 1.426(4) .
C7 H7 0.9300 .
C24 O3 1.207(10) .
C24 O4 1.350(10) .
C24 C25 1.569(9) .
C8 C7 1.426(4) 2_655
N1 C19 1.390(9) .
N1 C25 1.449(6) .
N1 C25 1.449(6) 2_655
C17 C18 1.380(7) .
C17 H17 0.9300 .
C2 C3 1.409(6) .
C2 H2 0.9300 .
O4 C23 1.476(9) .
C3 H3 0.9300 .
C30 C34 1.385(15) 7_656
C30 C35 1.385(15) .
C30 H30 0.9300 .
C19 C18 1.416(6) 2_655
C19 C18 1.416(6) .
C18 H18 0.9300 .
C25 H25A 0.9700 .
C25 H25B 0.9700 .
C35 C34 1.365(15) .
C35 H35 0.9300 .
C23 C22 1.351(13) .
C23 H23A 0.9700 .
C23 H23B 0.9700 .
C34 C30 1.385(15) 7_656
C34 H34 0.9300 .
C22 H22A 0.9600 .
C22 H22B 0.9600 .
C22 H22C 0.9600 .

loop_
_geom_torsion_atom_site_label_1
_geom_torsion_atom_site_label_2
_geom_torsion_atom_site_label_3
_geom_torsion_atom_site_label_4
_geom_torsion
_geom_torsion_site_symmetry_1
_geom_torsion_site_symmetry_4
N3 Zn1 N2 C5 -0.8(2) . .
N2 Zn1 N2 C5 -0.8(2) 2_655 .
Cl2 Zn1 N2 C5 119.9(3) 2_655 .
Cl2 Zn1 N2 C5 -120.2(2) . .
N3 Zn1 N2 C1 -178.6(3) . .
N2 Zn1 N2 C1 -178.6(3) 2_655 .
Cl2 Zn1 N2 C1 -57.9(3) 2_655 .
Cl2 Zn1 N2 C1 62.0(3) . .
C5 N2 C1 C2 0.2(6) . .
Zn1 N2 C1 C2 177.9(3) . .
C7 C6 N3 C6 0.8(2) . 2_655
C5 C6 N3 C6 -179.2(3) . 2_655
C7 C6 N3 Zn1 -179.2(2) . .
C5 C6 N3 Zn1 0.8(3) . .
N2 Zn1 N3 C6 -0.04(18) . .
N2 Zn1 N3 C6 179.96(18) 2_655 .
Cl2 Zn1 N3 C6 -86.99(16) 2_655 .
Cl2 Zn1 N3 C6 93.01(16) . .
N2 Zn1 N3 C6 179.96(18) . 2_655
N2 Zn1 N3 C6 -0.04(18) 2_655 2_655
Cl2 Zn1 N3 C6 93.01(16) 2_655 2_655
Cl2 Zn1 N3 C6 -86.99(16) . 2_655
N3 C6 C7 C8 -1.6(5) . .
C5 C6 C7 C8 178.4(3) . .
C6 C7 C8 C7 0.8(2) . 2_655
C6 C7 C8 C16 -179.2(2) . .
C17 C16 C8 C7 -170.8(3) . 2_655
C17 C16 C8 C7 9.2(3) 2_655 2_655
C17 C16 C8 C7 9.2(3) . .
C17 C16 C8 C7 -170.8(3) 2_655 .
C1 N2 C5 C4 -0.6(6) . .
Zn1 N2 C5 C4 -178.5(3) . .
C1 N2 C5 C6 179.3(3) . .
Zn1 N2 C5 C6 1.4(4) . .
C3 C4 C5 N2 0.4(6) . .
C3 C4 C5 C6 -179.5(4) . .
N3 C6 C5 N2 -1.4(4) . .
C7 C6 C5 N2 178.6(3) . .
N3 C6 C5 C4 178.5(3) . .
C7 C6 C5 C4 -1.6(6) . .
C17 C16 C17 C18 0.1(4) 2_655 .
C8 C16 C17 C18 -179.9(4) . .
N2 C1 C2 C3 0.4(7) . .
O3 C24 O4 C23 4.0(11) . .
C25 C24 O4 C23 -176.9(6) . .
C5 C4 C3 C2 0.2(7) . .
C1 C2 C3 C4 -0.6(7) . .
C25 N1 C19 C18 178.4(5) . 2_655
C25 N1 C19 C18 -1.6(5) 2_655 2_655
C25 N1 C19 C18 -1.6(5) . .
C25 N1 C19 C18 178.4(5) 2_655 .
C16 C17 C18 C19 -0.3(9) . .
N1 C19 C18 C17 -179.9(4) . .
C18 C19 C18 C17 0.1(4) 2_655 .
C19 N1 C25 C24 80.8(5) . .
C25 N1 C25 C24 -99.2(5) 2_655 .
O3 C24 C25 N1 3.7(10) . .
O4 C24 C25 N1 -175.4(5) . .
C34 C30 C35 C34 -1.9(18) 7_656 .
C24 O4 C23 C22 -143.0(11) . .
C30 C35 C34 C30 1.9(18) . 7_656
